data_2210697
loop_
_publ_author_name
'Klausmeyer, Kevin K.'
'Hung, Fernando'

_publ_section_title
;[Bis(2-methyl-1-pyridyl)phenylphosphine-\k^2^<i>N</i>,<i>P</i>,<i>N</i>']trichlorochromium(III)
 acetonitrile solvate
;
_journal_coeditor_code LH2165
_journal_issue 10
_journal_name_full 'Acta Crystallographica Section E'
_journal_page_first m2415
_journal_page_last m2416
_journal_paper_doi 10.1107/S1600536806034593
_journal_volume 62
_journal_year 2006
_chemical_formula_iupac '[Cr Cl3 (C18 H17 N2 P)], C2 H3 N'
_chemical_formula_moiety 'C18 H17 Cl3 Cr N2 P, C2 H3 N'
_chemical_formula_sum 'C20 H20 Cl3 Cr N3 P'
_chemical_formula_weight 491.71
_chemical_name_systematic
;
[Bis(2-methyl-1-pyridyl)phenylphosphine-\k^2^N,P,N']trichlorochromium(III)
acetonitrile solvate
;
_space_group_IT_number 14
_symmetry_cell_setting monoclinic
_symmetry_space_group_name_Hall '-P 2yn'
_symmetry_space_group_name_H-M 'P 1 21/n 1'
_atom_sites_solution_hydrogens geom
_atom_sites_solution_primary direct
_atom_sites_solution_secondary difmap
_cell_angle_alpha 90.00
_cell_angle_beta 107.081(4)
_cell_angle_gamma 90.00
_cell_formula_units_Z 4
_cell_length_a 11.0206(12)
_cell_length_b 16.1145(16)
_cell_length_c 13.0390(14)
_cell_measurement_reflns_used 5658
_cell_measurement_temperature 110(2)
_cell_measurement_theta_max 28.29
_cell_measurement_theta_min 2.48
_cell_volume 2213.5(4)
_computing_cell_refinement 'SAINT-Plus (Bruker, 2003)'
_computing_data_collection 'APEX2 (Bruker, 2003)'
_computing_data_reduction SAINT-Plus
_computing_molecular_graphics 'SHELXTL (Sheldrick, 2000)'
_computing_publication_material SHELXTL
_computing_structure_refinement 'SHELXL97 (Sheldrick, 1997)'
_computing_structure_solution 'SHELXS97 (Sheldrick, 1997)'
_diffrn_ambient_temperature 110(2)
_diffrn_measured_fraction_theta_full 0.993
_diffrn_measured_fraction_theta_max 0.993
_diffrn_measurement_device_type 'Bruker APEX X8'
_diffrn_measurement_method '\f and \w'
_diffrn_radiation_monochromator graphite
_diffrn_radiation_source 'fine-focus sealed tube'
_diffrn_radiation_type MoK\a
_diffrn_radiation_wavelength 0.71073
_diffrn_reflns_av_R_equivalents 0.0437
_diffrn_reflns_av_sigmaI/netI 0.0494
_diffrn_reflns_limit_h_max 13
_diffrn_reflns_limit_h_min -14
_diffrn_reflns_limit_k_max 21
_diffrn_reflns_limit_k_min -19
_diffrn_reflns_limit_l_max 17
_diffrn_reflns_limit_l_min -15
_diffrn_reflns_number 21619
_diffrn_reflns_theta_full 28.33
_diffrn_reflns_theta_max 28.33
_diffrn_reflns_theta_min 2.48
_diffrn_standards_decay_% 0
_diffrn_standards_interval_count 0
_diffrn_standards_interval_time 0
_diffrn_standards_number 0
_exptl_absorpt_coefficient_mu 0.962
_exptl_absorpt_correction_T_max 0.859
_exptl_absorpt_correction_T_min 0.697
_exptl_absorpt_correction_type multi-scan
_exptl_absorpt_process_details '(SADABS; Sheldrick, 1996)'
_exptl_crystal_colour green
_exptl_crystal_density_diffrn 1.476
_exptl_crystal_density_method 'not measured'
_exptl_crystal_description block
_exptl_crystal_F_000 1004
_exptl_crystal_size_max 0.27
_exptl_crystal_size_mid 0.19
_exptl_crystal_size_min 0.16
_refine_diff_density_max 0.459
_refine_diff_density_min -0.395
_refine_ls_extinction_method none
_refine_ls_goodness_of_fit_ref 1.032
_refine_ls_hydrogen_treatment constr
_refine_ls_matrix_type full
_refine_ls_number_parameters 254
_refine_ls_number_reflns 5487
_refine_ls_number_restraints 0
_refine_ls_restrained_S_all 1.032
_refine_ls_R_factor_all 0.0607
_refine_ls_R_factor_gt 0.0393
_refine_ls_shift/su_max 0.001
_refine_ls_shift/su_mean 0.000
_refine_ls_structure_factor_coef Fsqd
_refine_ls_weighting_details 'calc w=1/[\s^2^(Fo^2^)+(0.035P)^2^+0.906P] where P=(Fo^2^+2Fc^2^)/3'
_refine_ls_weighting_scheme calc
_refine_ls_wR_factor_gt 0.0773
_refine_ls_wR_factor_ref 0.0863
_reflns_number_gt 4230
_reflns_number_total 5487
_reflns_threshold_expression I>2\s(I)
_cod_data_source_file lh2165.cif
_cod_data_source_block I
_cod_depositor_comments
;
The following automatic conversions were performed:
'_symmetry_cell_setting' value 'Monoclinic' changed to 'monoclinic'
according to '/home/saulius/struct/CIF-dictionaries/cif_core.dic'
dictionary named 'cif_core.dic' version 2.4.1 from
2010-06-29.

'_geom_bond_publ_flag' value 'Y' changed to 'y' according to
'/home/saulius/struct/CIF-dictionaries/cif_core.dic' dictionary named
'cif_core.dic' version 2.4.1 from 2010-06-29 (6
times).

'_geom_angle_publ_flag' value 'Y' changed to 'y' according to
'/home/saulius/struct/CIF-dictionaries/cif_core.dic' dictionary named
'cif_core.dic' version 2.4.1 from 2010-06-29 (18 times).

Automatic conversion script
Id: cif_fix_enum 1527 2010-12-29 10:47:43Z saulius 

The following automatic conversions were performed:

'_symmetry_cell_setting' value 'Monoclinic' changed to 'monoclinic'
according to /home/saulius/struct/CIF-dictionaries/cif_core.dic
dictionary named 'cif_core.dic' version 2.4.1 from
2010-06-29.

'_geom_bond_publ_flag' value 'Y' changed to 'y'
according to /home/saulius/struct/CIF-dictionaries/cif_core.dic
dictionary named 'cif_core.dic' version 2.4.1 from 2010-06-29 (6
times).

'_geom_angle_publ_flag' value 'Y' changed to 'y' according
to /home/saulius/struct/CIF-dictionaries/cif_core.dic dictionary
named 'cif_core.dic' version 2.4.1 from 2010-06-29 (18 times).

Automatic conversion script
Id: cif_fix_values 1715 2011-07-08 13:25:40Z adriana 
;
_cod_original_sg_symbol_H-M 'P 21/n'
_cod_database_code 2210697
_cod_database_fobs_code 2210697

loop_
_symmetry_equiv_pos_as_xyz
'x, y, z'
'-x+1/2, y+1/2, -z+1/2'
'-x, -y, -z'
'x-1/2, -y-1/2, z-1/2'

loop_
_atom_site_type_symbol
_atom_site_label
_atom_site_fract_x
_atom_site_fract_y
_atom_site_fract_z
_atom_site_U_iso_or_equiv
_atom_site_adp_type
_atom_site_calc_flag
_atom_site_refinement_flags
_atom_site_occupancy
Cr Cr1 0.41325(3) 0.77207(2) 0.44412(3) 0.01493(9) Uani d . 1
Cl Cl1 0.19752(5) 0.74352(4) 0.36894(5) 0.02619(14) Uani d . 1
Cl Cl2 0.40570(5) 0.90443(3) 0.37308(5) 0.02282(13) Uani d . 1
Cl Cl3 0.47528(5) 0.70814(3) 0.30821(4) 0.02016(13) Uani d . 1
P P1 0.62565(5) 0.80224(3) 0.53745(5) 0.01519(12) Uani d . 1
N N1 0.45945(17) 0.66045(11) 0.53554(14) 0.0166(4) Uani d . 1
N N2 0.38878(17) 0.82477(11) 0.58778(15) 0.0185(4) Uani d . 1
N N3 1.1039(2) 0.43484(15) 0.45648(18) 0.0378(6) Uani d . 1
C C1 0.6837(2) 0.70492(13) 0.60459(18) 0.0197(5) Uani d . 1
H H1A 0.7417 0.6796 0.5704 0.024 Uiso calc R 1
H H1B 0.7306 0.7162 0.6787 0.024 Uiso calc R 1
C C2 0.5780(2) 0.64521(13) 0.60150(17) 0.0183(5) Uani d . 1
C C3 0.3696(2) 0.60152(14) 0.52877(18) 0.0224(5) Uani d . 1
H H3 0.2883 0.6109 0.4833 0.027 Uiso calc R 1
C C4 0.3930(2) 0.52845(15) 0.5861(2) 0.0278(6) Uani d . 1
H H4 0.3289 0.4894 0.5788 0.033 Uiso calc R 1
C C5 0.5126(3) 0.51414(15) 0.6543(2) 0.0279(6) Uani d . 1
H H5 0.5303 0.4655 0.6944 0.033 Uiso calc R 1
C C6 0.6059(2) 0.57316(14) 0.66229(19) 0.0245(5) Uani d . 1
H H6 0.6872 0.5646 0.7082 0.029 Uiso calc R 1
C C7 0.6085(2) 0.87703(14) 0.63667(18) 0.0202(5) Uani d . 1
H H7A 0.6773 0.8700 0.7024 0.024 Uiso calc R 1
H H7B 0.6136 0.9328 0.6103 0.024 Uiso calc R 1
C C8 0.4837(2) 0.86573(13) 0.65954(18) 0.0185(5) Uani d . 1
C C9 0.2758(2) 0.81771(15) 0.60906(19) 0.0236(5) Uani d . 1
H H9 0.2101 0.7896 0.5602 0.028 Uiso calc R 1
C C10 0.2542(2) 0.85037(15) 0.6999(2) 0.0281(6) Uani d . 1
H H10 0.1755 0.8442 0.7118 0.034 Uiso calc R 1
C C11 0.3511(2) 0.89243(15) 0.77296(19) 0.0273(6) Uani d . 1
H H11 0.3388 0.9151 0.8348 0.033 Uiso calc R 1
C C12 0.4662(2) 0.90012(14) 0.75230(18) 0.0235(5) Uani d . 1
H H12 0.5324 0.9284 0.8004 0.028 Uiso calc R 1
C C13 0.7447(2) 0.84172(14) 0.48005(18) 0.0184(5) Uani d . 1
C C14 0.8097(2) 0.78666(16) 0.4328(2) 0.0262(5) Uani d . 1
H H14 0.7921 0.7302 0.4320 0.031 Uiso calc R 1
C C15 0.9002(2) 0.81526(17) 0.3870(2) 0.0328(6) Uani d . 1
H H15 0.9435 0.7780 0.3559 0.039 Uiso calc R 1
C C16 0.9262(2) 0.89906(18) 0.3873(2) 0.0354(6) Uani d . 1
H H16 0.9885 0.9182 0.3581 0.042 Uiso calc R 1
C C17 0.8596(2) 0.95451(17) 0.4312(2) 0.0321(6) Uani d . 1
H H17 0.8757 1.0111 0.4297 0.039 Uiso calc R 1
C C18 0.7685(2) 0.92631(15) 0.47742(19) 0.0257(5) Uani d . 1
H H18 0.7237 0.9639 0.5065 0.031 Uiso calc R 1
C C19 1.0144(2) 0.40999(15) 0.3965(2) 0.0259(5) Uani d . 1
C C20 0.9009(3) 0.37760(18) 0.3186(2) 0.0371(6) Uani d . 1
H H20A 0.9197 0.3249 0.2926 0.056 Uiso calc R 1
H H20B 0.8734 0.4157 0.2597 0.056 Uiso calc R 1
H H20C 0.8348 0.3709 0.3522 0.056 Uiso calc R 1

loop_
_atom_site_aniso_label
_atom_site_aniso_U_11
_atom_site_aniso_U_22
_atom_site_aniso_U_33
_atom_site_aniso_U_12
_atom_site_aniso_U_13
_atom_site_aniso_U_23
Cr1 0.01502(17) 0.01649(18) 0.01413(19) 0.00046(13) 0.00560(14) -0.00183(14)
Cl1 0.0160(3) 0.0385(3) 0.0235(3) -0.0024(2) 0.0048(2) -0.0072(3)
Cl2 0.0284(3) 0.0178(3) 0.0217(3) 0.0049(2) 0.0065(2) 0.0016(2)
Cl3 0.0265(3) 0.0187(3) 0.0187(3) 0.0013(2) 0.0119(2) -0.0020(2)
P1 0.0162(3) 0.0132(3) 0.0165(3) -0.0005(2) 0.0053(2) -0.0009(2)
N1 0.0209(9) 0.0168(9) 0.0147(9) -0.0028(7) 0.0091(8) -0.0034(7)
N2 0.0215(10) 0.0177(9) 0.0178(10) 0.0031(7) 0.0080(8) -0.0006(8)
N3 0.0376(13) 0.0453(14) 0.0287(13) 0.0127(11) 0.0071(11) 0.0018(11)
C1 0.0197(11) 0.0184(11) 0.0194(12) 0.0006(9) 0.0035(9) 0.0014(9)
C2 0.0245(12) 0.0178(11) 0.0145(11) -0.0007(9) 0.0088(9) -0.0050(9)
C3 0.0265(12) 0.0240(12) 0.0195(12) -0.0058(10) 0.0113(10) -0.0048(10)
C4 0.0374(14) 0.0230(13) 0.0299(14) -0.0115(11) 0.0206(12) -0.0030(10)
C5 0.0476(16) 0.0165(12) 0.0243(13) -0.0023(11) 0.0180(12) 0.0009(10)
C6 0.0340(13) 0.0169(11) 0.0223(13) 0.0011(10) 0.0079(11) -0.0007(9)
C7 0.0249(12) 0.0157(11) 0.0199(12) -0.0017(9) 0.0062(10) -0.0040(9)
C8 0.0252(12) 0.0135(10) 0.0170(12) 0.0036(9) 0.0065(9) 0.0003(9)
C9 0.0249(12) 0.0270(13) 0.0221(13) 0.0011(10) 0.0120(10) 0.0007(10)
C10 0.0338(14) 0.0310(14) 0.0264(14) 0.0055(11) 0.0196(11) 0.0031(11)
C11 0.0421(15) 0.0259(13) 0.0183(12) 0.0127(11) 0.0156(11) 0.0019(10)
C12 0.0338(13) 0.0189(12) 0.0171(12) 0.0049(10) 0.0062(10) -0.0030(9)
C13 0.0145(10) 0.0219(12) 0.0182(12) -0.0004(9) 0.0039(9) 0.0023(9)
C14 0.0250(12) 0.0282(13) 0.0283(14) -0.0005(10) 0.0121(11) -0.0012(10)
C15 0.0245(13) 0.0423(16) 0.0364(16) -0.0014(11) 0.0164(12) -0.0051(12)
C16 0.0237(13) 0.0521(18) 0.0336(16) -0.0093(12) 0.0136(12) 0.0058(13)
C17 0.0287(13) 0.0292(14) 0.0374(16) -0.0091(11) 0.0081(12) 0.0076(12)
C18 0.0223(12) 0.0259(13) 0.0284(14) -0.0009(10) 0.0066(10) 0.0029(10)
C19 0.0343(14) 0.0239(13) 0.0226(13) 0.0107(11) 0.0132(12) 0.0057(10)
C20 0.0353(15) 0.0366(15) 0.0420(17) -0.0041(12) 0.0156(13) -0.0097(13)

loop_
_atom_type_symbol
_atom_type_description
_atom_type_scat_dispersion_real
_atom_type_scat_dispersion_imag
_atom_type_scat_source
C C 0.0033 0.0016 'International Tables Vol C Tables 4.2.6.8 and 6.1.1.4'
H H 0.0000 0.0000 'International Tables Vol C Tables 4.2.6.8 and 6.1.1.4'
N N 0.0061 0.0033 'International Tables Vol C Tables 4.2.6.8 and 6.1.1.4'
P P 0.1023 0.0942 'International Tables Vol C Tables 4.2.6.8 and 6.1.1.4'
Cr Cr 0.3209 0.6236 'International Tables Vol C Tables 4.2.6.8 and 6.1.1.4'
Cl Cl 0.1484 0.1585 'International Tables Vol C Tables 4.2.6.8 and 6.1.1.4'

loop_
_geom_angle_atom_site_label_1
_geom_angle_atom_site_label_2
_geom_angle_atom_site_label_3
_geom_angle
_geom_angle_publ_flag
N1 Cr1 N2 85.21(7) y
N1 Cr1 Cl2 166.73(5) y
N2 Cr1 Cl2 89.18(5) y
N1 Cr1 Cl3 88.68(5) y
N2 Cr1 Cl3 169.74(5) y
Cl2 Cr1 Cl3 95.01(2) y
N1 Cr1 Cl1 96.59(5) y
N2 Cr1 Cl1 94.07(5) y
Cl2 Cr1 Cl1 95.79(2) y
Cl3 Cr1 Cl1 94.81(2) y
N1 Cr1 P1 81.22(5) y
N2 Cr1 P1 80.06(5) y
Cl2 Cr1 P1 85.98(2) y
Cl3 Cr1 P1 90.87(2) y
Cl1 Cr1 P1 173.86(3) y
C13 P1 C1 107.90(10) ?
C13 P1 C7 107.53(10) ?
C1 P1 C7 108.94(11) ?
C13 P1 Cr1 126.34(8) y
C1 P1 Cr1 103.12(7) y
C7 P1 Cr1 102.11(8) y
C3 N1 C2 117.55(19) ?
C3 N1 Cr1 120.25(15) ?
C2 N1 Cr1 122.20(14) ?
C8 N2 C9 117.97(19) ?
C8 N2 Cr1 121.80(14) ?
C9 N2 Cr1 120.23(16) ?
C2 C1 P1 112.26(15) ?
C2 C1 H1A 109.2 ?
P1 C1 H1A 109.2 ?
C2 C1 H1B 109.2 ?
P1 C1 H1B 109.2 ?
H1A C1 H1B 107.9 ?
N1 C2 C6 121.6(2) ?
N1 C2 C1 119.67(19) ?
C6 C2 C1 118.7(2) ?
N1 C3 C4 123.1(2) ?
N1 C3 H3 118.4 ?
C4 C3 H3 118.4 ?
C5 C4 C3 119.0(2) ?
C5 C4 H4 120.5 ?
C3 C4 H4 120.5 ?
C4 C5 C6 118.9(2) ?
C4 C5 H5 120.5 ?
C6 C5 H5 120.5 ?
C5 C6 C2 119.8(2) ?
C5 C6 H6 120.1 ?
C2 C6 H6 120.1 ?
C8 C7 P1 110.70(15) ?
C8 C7 H7A 109.5 ?
P1 C7 H7A 109.5 ?
C8 C7 H7B 109.5 ?
P1 C7 H7B 109.5 ?
H7A C7 H7B 108.1 ?
N2 C8 C12 121.1(2) ?
N2 C8 C7 119.30(19) ?
C12 C8 C7 119.5(2) ?
N2 C9 C10 122.9(2) ?
N2 C9 H9 118.5 ?
C10 C9 H9 118.5 ?
C9 C10 C11 119.1(2) ?
C9 C10 H10 120.5 ?
C11 C10 H10 120.5 ?
C12 C11 C10 118.6(2) ?
C12 C11 H11 120.7 ?
C10 C11 H11 120.7 ?
C11 C12 C8 120.3(2) ?
C11 C12 H12 119.9 ?
C8 C12 H12 119.9 ?
C18 C13 C14 119.3(2) ?
C18 C13 P1 121.36(17) ?
C14 C13 P1 119.30(17) ?
C15 C14 C13 120.6(2) ?
C15 C14 H14 119.7 ?
C13 C14 H14 119.7 ?
C16 C15 C14 120.0(2) ?
C16 C15 H15 120.0 ?
C14 C15 H15 120.0 ?
C15 C16 C17 119.9(2) ?
C15 C16 H16 120.1 ?
C17 C16 H16 120.1 ?
C16 C17 C18 120.5(2) ?
C16 C17 H17 119.8 ?
C18 C17 H17 119.8 ?
C17 C18 C13 119.8(2) ?
C17 C18 H18 120.1 ?
C13 C18 H18 120.1 ?
N3 C19 C20 179.1(3) ?
C19 C20 H20A 109.5 ?
C19 C20 H20B 109.5 ?
H20A C20 H20B 109.5 ?
C19 C20 H20C 109.5 ?
H20A C20 H20C 109.5 ?
H20B C20 H20C 109.5 ?

loop_
_geom_bond_atom_site_label_1
_geom_bond_atom_site_label_2
_geom_bond_distance
_geom_bond_publ_flag
Cr1 N1 2.1352(18) y
Cr1 N2 2.1447(18) y
Cr1 Cl2 2.3171(7) y
Cr1 Cl3 2.3197(6) y
Cr1 Cl1 2.3358(7) y
Cr1 P1 2.3502(7) y
P1 C13 1.807(2) ?
P1 C1 1.818(2) ?
P1 C7 1.818(2) ?
N1 C3 1.356(3) ?
N1 C2 1.359(3) ?
N2 C8 1.353(3) ?
N2 C9 1.357(3) ?
N3 C19 1.137(3) ?
C1 C2 1.503(3) ?
C1 H1A 0.9700 ?
C1 H1B 0.9700 ?
C2 C6 1.388(3) ?
C3 C4 1.378(3) ?
C3 H3 0.9300 ?
C4 C5 1.376(4) ?
C4 H4 0.9300 ?
C5 C6 1.382(3) ?
C5 H5 0.9300 ?
C6 H6 0.9300 ?
C7 C8 1.501(3) ?
C7 H7A 0.9700 ?
C7 H7B 0.9700 ?
C8 C12 1.395(3) ?
C9 C10 1.379(3) ?
C9 H9 0.9300 ?
C10 C11 1.382(4) ?
C10 H10 0.9300 ?
C11 C12 1.378(3) ?
C11 H11 0.9300 ?
C12 H12 0.9300 ?
C13 C18 1.390(3) ?
C13 C14 1.392(3) ?
C14 C15 1.383(3) ?
C14 H14 0.9300 ?
C15 C16 1.380(4) ?
C15 H15 0.9300 ?
C16 C17 1.383(4) ?
C16 H16 0.9300 ?
C17 C18 1.390(3) ?
C17 H17 0.9300 ?
C18 H18 0.9300 ?
C19 C20 1.457(4) ?
C20 H20A 0.9600 ?
C20 H20B 0.9600 ?
C20 H20C 0.9600 ?
